data_4512467
loop_
_publ_author_name
'Yang, Fei-Lin'
'Yuan, Ai-Hua'
'Zhou, Hu'
'Zhou, Hong-Bo'
'Yang, Dan'
'Song, You'
'Li, Yi-Zhi'

_publ_section_title
;
 Syntheses, Structures, and Magnetic Properties of Three
 Manganese(II)-Octacyanotungstate(V) Bimetallic Compounds with Linear
 Ligands
;
_journal_issue 1
_journal_name_full 'Crystal Growth &amp; Design'
_journal_page_first 176
_journal_paper_doi 10.1021/cg501128n
_journal_volume 15
_journal_year 2015
_chemical_formula_moiety
;
2(C52 H42 Mn3 N22 O6 W2), 4(C12 H10 N2), 2(H O0.50), 13(H0.50 O0.25), 4(H0.50 O0.25), 4(H0.50 O0.25), 4(H0.50 O0.25)
;
_chemical_formula_sum 'C76 H76 Mn3 N26 O13 W2'
_chemical_formula_weight 2094.15
_chemical_name_systematic
; 
 ? 
;
_space_group_IT_number 15
_symmetry_cell_setting monoclinic
_symmetry_space_group_name_Hall '-C 2yc'
_symmetry_space_group_name_H-M 'C 1 2/c 1'
_atom_sites_solution_hydrogens geom
_atom_sites_solution_primary direct
_atom_sites_solution_secondary difmap
_audit_creation_method SHELXL-97
_cell_angle_alpha 90.00
_cell_angle_beta 99.702(2)
_cell_angle_gamma 90.00
_cell_formula_units_Z 4
_cell_length_a 12.6227(8)
_cell_length_b 24.6013(16)
_cell_length_c 32.699(2)
_cell_measurement_reflns_used 9838
_cell_measurement_temperature 291(2)
_cell_measurement_theta_max 27.17
_cell_measurement_theta_min 2.37
_cell_volume 10008.9(11)
_computing_cell_refinement SMART
_computing_data_collection 'SMART (Bruker, 2000)'
_computing_data_reduction 'SAINT (Bruker, 2000)'
_computing_molecular_graphics SHELXTL
_computing_publication_material SHELXTL
_computing_structure_refinement SHELXTL
_computing_structure_solution 'SHELXTL (Bruker, 2000)'
_diffrn_ambient_temperature 291(2)
_diffrn_measured_fraction_theta_full 0.980
_diffrn_measured_fraction_theta_max 0.980
_diffrn_measurement_device_type 'Bruker Smart Apex CCD'
_diffrn_measurement_method 'phi and omega scans'
_diffrn_radiation_monochromator graphite
_diffrn_radiation_source 'sealed tube'
_diffrn_radiation_type MoK\a
_diffrn_radiation_wavelength 0.71073
_diffrn_reflns_av_R_equivalents 0.0323
_diffrn_reflns_av_sigmaI/netI 0.0635
_diffrn_reflns_limit_h_max 15
_diffrn_reflns_limit_h_min -15
_diffrn_reflns_limit_k_max 30
_diffrn_reflns_limit_k_min -29
_diffrn_reflns_limit_l_max 40
_diffrn_reflns_limit_l_min -40
_diffrn_reflns_number 36139
_diffrn_reflns_theta_full 26.00
_diffrn_reflns_theta_max 26.00
_diffrn_reflns_theta_min 2.06
_exptl_absorpt_coefficient_mu 2.722
_exptl_absorpt_correction_T_max 0.5858
_exptl_absorpt_correction_T_min 0.5161
_exptl_absorpt_correction_type multi-scan
_exptl_absorpt_process_details 'SADABS; Bruker, 2000'
_exptl_crystal_colour red-brown
_exptl_crystal_density_diffrn 1.390
_exptl_crystal_density_method 'not measured'
_exptl_crystal_description block
_exptl_crystal_F_000 4164
_exptl_crystal_size_max 0.28
_exptl_crystal_size_mid 0.24
_exptl_crystal_size_min 0.22
_refine_diff_density_max 1.043
_refine_diff_density_min -1.130
_refine_diff_density_rms 0.182
_refine_ls_extinction_method none
_refine_ls_goodness_of_fit_ref 1.054
_refine_ls_hydrogen_treatment constr
_refine_ls_matrix_type full
_refine_ls_number_parameters 579
_refine_ls_number_reflns 9648
_refine_ls_number_restraints 0
_refine_ls_restrained_S_all 1.054
_refine_ls_R_factor_all 0.0602
_refine_ls_R_factor_gt 0.0548
_refine_ls_shift/su_max 0.000
_refine_ls_shift/su_mean 0.000
_refine_ls_structure_factor_coef Fsqd
_refine_ls_weighting_details 'calc w=1/[\s^2^(Fo^2^)+(0.08P)^2^+1.88P] where P=(Fo^2^+2Fc^2^)/3'
_refine_ls_weighting_scheme calc
_refine_ls_wR_factor_gt 0.1377
_refine_ls_wR_factor_ref 0.1390
_reflns_number_gt 7399
_reflns_number_total 9648
_reflns_threshold_expression >2sigma(I)
_cod_data_source_file cg501128n_si_001.cif
_cod_data_source_block 1
_cod_depositor_comments
;
The following automatic conversions were performed:

'_symmetry_cell_setting' value 'Monoclinic' changed to 'monoclinic'
according to
/home/saulius/struct/COD-crude-data--automatic-downloads/rss-feeds/ACS/lib/dictionaries/cif_core.dic
dictionary named 'cif_core.dic' version 2.4.2 from 2011-04-26.

Automatic conversion script
Id: cif_fix_values 2935 2014-11-11 08:27:57Z andrius 

 Adding full bibliography for 4512467--4512469.cif.
;
_cod_original_cell_volume 10009.1(11)
_cod_original_sg_symbol_H-M 'C2/c  '
_cod_database_code 4512467

loop_
_symmetry_equiv_pos_as_xyz
'x, y, z'
'-x, y, -z+1/2'
'x+1/2, y+1/2, z'
'-x+1/2, y+1/2, -z+1/2'
'-x, -y, -z'
'x, -y, z-1/2'
'-x+1/2, -y+1/2, -z'
'x+1/2, -y+1/2, z-1/2'

loop_
_atom_site_label
_atom_site_type_symbol
_atom_site_fract_x
_atom_site_fract_y
_atom_site_fract_z
_atom_site_U_iso_or_equiv
_atom_site_adp_type
_atom_site_occupancy
_atom_site_symmetry_multiplicity
_atom_site_calc_flag
_atom_site_refinement_flags
C1 C 0.1877(5) 1.0390(3) 0.3044(2) 0.0342(15) Uani 1 1 d .
C2 C 0.1974(5) 0.9793(3) 0.37472(18) 0.0328(15) Uani 1 1 d .
C3 C 0.0230(5) 1.0513(2) 0.3404(2) 0.0309(14) Uani 1 1 d .
C4 C 0.1118(5) 1.0433(3) 0.4205(2) 0.0371(16) Uani 1 1 d .
C5 C 0.0976(5) 1.1377(3) 0.3813(2) 0.0362(15) Uani 1 1 d .
C6 C 0.2865(6) 1.1003(3) 0.4221(2) 0.0404(17) Uani 1 1 d .
C7 C 0.2436(5) 1.1368(3) 0.3372(2) 0.0381(16) Uani 1 1 d .
C8 C 0.3527(6) 1.0438(3) 0.3646(2) 0.0382(16) Uani 1 1 d .
C9 C 0.1730(5) 0.8733(3) 0.2071(2) 0.0398(17) Uani 1 1 d .
H9 H 0.2468 0.8734 0.2075 0.048 Uiso 1 1 calc R
C10 C 0.1230(6) 0.8242(3) 0.2065(2) 0.0458(18) Uani 1 1 d .
H10 H 0.1639 0.7926 0.2106 0.055 Uiso 1 1 calc R
C11 C 0.0068(6) 0.8207(3) 0.1996(2) 0.0425(18) Uani 1 1 d .
C12 C -0.0459(6) 0.8730(3) 0.1981(2) 0.0383(16) Uani 1 1 d .
H12 H -0.1205 0.8752 0.1944 0.046 Uiso 1 1 calc R
C13 C 0.0141(5) 0.9185(2) 0.20206(19) 0.0325(15) Uani 1 1 d .
H13 H -0.0220 0.9515 0.2014 0.039 Uiso 1 1 calc R
C14 C -0.0652(7) 0.7725(3) 0.1977(2) 0.0489(19) Uani 1 1 d .
H14 H -0.1394 0.7767 0.1941 0.059 Uiso 1 1 calc R
C15 C -0.0190(6) 0.7217(3) 0.2014(2) 0.0432(17) Uani 1 1 d .
H15 H 0.0549 0.7171 0.2034 0.052 Uiso 1 1 calc R
C16 C -0.1078(6) 0.5817(3) 0.1940(2) 0.0400(17) Uani 1 1 d .
H16 H -0.0778 0.5489 0.1875 0.048 Uiso 1 1 calc R
C17 C -0.0480(6) 0.6276(3) 0.1912(2) 0.0392(16) Uani 1 1 d .
H17 H 0.0181 0.6264 0.1823 0.047 Uiso 1 1 calc R
C18 C -0.0908(6) 0.6750(3) 0.2022(2) 0.0392(17) Uani 1 1 d .
C19 C -0.1966(6) 0.6753(3) 0.2147(2) 0.0452(18) Uani 1 1 d .
H19 H -0.2294 0.7072 0.2213 0.054 Uiso 1 1 calc R
C20 C -0.2429(5) 0.6268(3) 0.2160(2) 0.0373(16) Uani 1 1 d .
H20 H -0.3085 0.6258 0.2254 0.045 Uiso 1 1 calc R
C21 C 0.1543(6) 0.9073(3) 0.4820(2) 0.0392(16) Uani 1 1 d .
H21 H 0.1885 0.9364 0.4715 0.047 Uiso 1 1 calc R
C22 C 0.2047(5) 0.8556(3) 0.48453(19) 0.0361(15) Uani 1 1 d .
H22 H 0.2724 0.8519 0.4772 0.043 Uiso 1 1 calc R
C23 C 0.1537(5) 0.8104(3) 0.4979(2) 0.0376(16) Uani 1 1 d .
C24 C 0.0516(6) 0.8194(3) 0.5081(2) 0.0400(17) Uani 1 1 d .
H24 H 0.0111 0.7909 0.5160 0.048 Uiso 1 1 calc R
C25 C 0.0132(6) 0.8720(3) 0.5060(2) 0.0402(16) Uani 1 1 d .
H25 H -0.0533 0.8776 0.5140 0.048 Uiso 1 1 calc R
C26 C 0.2042(5) 0.7568(3) 0.50328(19) 0.0379(16) Uani 1 1 d .
H26 H 0.1636 0.7294 0.5127 0.045 Uiso 1 1 calc R
C27 C 0.4290(6) 0.3844(3) 0.3961(2) 0.0414(17) Uani 1 1 d .
H27 H 0.4677 0.4166 0.3960 0.050 Uiso 1 1 calc R
C28 C 0.4872(6) 0.3331(2) 0.3996(2) 0.0383(16) Uani 1 1 d .
H28 H 0.5611 0.3323 0.4003 0.046 Uiso 1 1 calc R
C29 C 0.4301(6) 0.2853(3) 0.4018(2) 0.0395(16) Uani 1 1 d .
C30 C 0.3176(6) 0.2864(3) 0.3987(2) 0.0453(18) Uani 1 1 d .
H30 H 0.2765 0.2550 0.3987 0.054 Uiso 1 1 calc R
C31 C 0.2702(6) 0.3414(3) 0.3956(2) 0.0442(18) Uani 1 1 d .
H31 H 0.1965 0.3434 0.3955 0.053 Uiso 1 1 calc R
C32 C 0.4819(6) 0.2335(3) 0.4066(2) 0.0390(16) Uani 1 1 d .
H32 H 0.4396 0.2037 0.4107 0.047 Uiso 1 1 calc R
C33 C 0.5872(6) 0.2240(3) 0.4057(2) 0.0385(16) Uani 1 1 d .
H33 H 0.6291 0.2543 0.4024 0.046 Uiso 1 1 calc R
C34 C 0.7924(6) 0.1173(3) 0.4009(2) 0.0409(17) Uani 1 1 d .
H34 H 0.8603 0.1141 0.3936 0.049 Uiso 1 1 calc R
C35 C 0.7472(5) 0.1667(3) 0.39923(19) 0.0374(16) Uani 1 1 d .
H35 H 0.7834 0.1971 0.3917 0.045 Uiso 1 1 calc R
C36 C 0.6428(5) 0.1715(3) 0.4093(2) 0.0386(16) Uani 1 1 d .
C37 C 0.5920(5) 0.1260(3) 0.42082(18) 0.0338(15) Uani 1 1 d .
H37 H 0.5233 0.1278 0.4275 0.041 Uiso 1 1 calc R
C38 C 0.6503(6) 0.0749(2) 0.4222(2) 0.0333(16) Uani 1 1 d .
H38 H 0.6183 0.0435 0.4303 0.040 Uiso 1 1 calc R
Mn1 Mn 0.0000 1.0000 0.5000 0.0261(3) Uani 1 2 d S
Mn2 Mn 0.21204(7) 0.99993(4) 0.20831(3) 0.0265(2) Uani 1 1 d .
N1 N 0.1874(4) 1.0236(2) 0.27170(17) 0.0344(13) Uani 1 1 d .
N2 N 0.2044(5) 0.9331(2) 0.3795(2) 0.0406(14) Uani 1 1 d .
N3 N -0.0611(5) 1.0398(2) 0.32343(16) 0.0346(13) Uani 1 1 d .
N4 N 0.0726(4) 1.0304(2) 0.44747(17) 0.0343(13) Uani 1 1 d .
N5 N 0.0527(4) 1.1765(2) 0.39032(17) 0.0371(13) Uani 1 1 d .
N6 N 0.3396(4) 1.1188(2) 0.45213(17) 0.0376(13) Uani 1 1 d .
N7 N 0.2744(5) 1.1735(2) 0.32048(18) 0.0425(14) Uani 1 1 d .
N8 N 0.4349(5) 1.0262(2) 0.36274(17) 0.0371(13) Uani 1 1 d .
N9 N 0.1249(5) 0.9202(2) 0.20707(17) 0.0372(13) Uani 1 1 d .
N10 N -0.2035(4) 0.57906(18) 0.20509(15) 0.0265(11) Uani 1 1 d .
N11 N 0.0624(4) 0.9157(2) 0.49370(15) 0.0330(13) Uani 1 1 d .
N12 N 0.3194(5) 0.3872(2) 0.39291(19) 0.0447(15) Uani 1 1 d .
N13 N 0.7450(5) 0.0716(2) 0.41250(17) 0.0360(14) Uani 1 1 d .
O1W O -0.1516(3) 0.98277(16) 0.45729(13) 0.0347(10) Uani 1 1 d .
H1X H -0.1403 0.9535 0.4391 0.042 Uiso 1 1 d R
H1Y H -0.1741 1.0146 0.4412 0.042 Uiso 1 1 d R
O2W O 0.3613(3) 0.95868(18) 0.23158(13) 0.0384(11) Uani 1 1 d .
H2X H 0.3937 0.9465 0.2087 0.046 Uiso 1 1 d R
H2Y H 0.3468 0.9280 0.2479 0.046 Uiso 1 1 d R
O3W O 0.2582(3) 0.97959(17) 0.14734(12) 0.0343(10) Uani 1 1 d .
H3X H 0.2660 1.0125 0.1323 0.041 Uiso 1 1 d R
H3Y H 0.2032 0.9574 0.1317 0.041 Uiso 1 1 d R
O4W O 0.2835(5) 0.9459(2) 0.30477(17) 0.0622(16) Uani 1 1 d .
H4X H 0.2504 0.9733 0.2930 0.075 Uiso 1 1 d R
H4Y H 0.2837 0.9474 0.3307 0.075 Uiso 1 1 d R
O5W O 0.4926(5) 0.9415(2) 0.17020(19) 0.0639(16) Uani 1 1 d .
H5X H 0.4465 0.9373 0.1483 0.077 Uiso 1 1 d R
H5Y H 0.5260 0.9712 0.1687 0.077 Uiso 1 1 d R
O6W O 0.5601(16) 0.9804(8) 0.0431(6) 0.050(5) Uani 0.25 1 d P
H6X H 0.6133 0.9617 0.0382 0.060 Uiso 0.25 1 d PR
H6Y H 0.5753 1.0140 0.0424 0.060 Uiso 0.25 1 d PR
O7W O 0.5140(17) 0.9096(8) 0.0505(6) 0.055(6) Uani 0.25 1 d P
H7X H 0.5582 0.8947 0.0698 0.066 Uiso 0.25 1 d PR
H7Y H 0.4513 0.9087 0.0568 0.066 Uiso 0.25 1 d PR
O8W O 0.5957(18) 0.8376(8) 0.1960(6) 0.060(6) Uani 0.25 1 d P
H8X H 0.5752 0.8047 0.1964 0.072 Uiso 0.25 1 d PR
H8Y H 0.6627 0.8395 0.2052 0.072 Uiso 0.25 1 d PR
O9W O 0.0562(14) 0.2787(7) 0.0771(5) 0.044(5) Uani 0.25 1 d P
H9X H 0.0853 0.3093 0.0838 0.053 Uiso 0.25 1 d PR
H9Y H -0.0094 0.2834 0.0665 0.053 Uiso 0.25 1 d PR
O10W O 0.5000 0.3341(5) 0.7500 0.064(5) Uani 0.50 2 d SP
H10X H 0.4823 0.3049 0.7610 0.076 Uiso 0.25 1 d PR
H10Y H 0.4673 0.3608 0.7587 0.076 Uiso 0.25 1 d PR
O11W O 0.1916(15) 0.7529(8) 0.9938(6) 0.055(6) Uani 0.25 1 d P
H11X H 0.2174 0.7472 1.0191 0.066 Uiso 0.25 1 d PR
H11Y H 0.2149 0.7831 0.9862 0.066 Uiso 0.25 1 d PR
W1 W 0.187471(19) 1.067191(9) 0.367841(7) 0.02572(10) Uani 1 1 d .

loop_
_atom_site_aniso_label
_atom_site_aniso_U_11
_atom_site_aniso_U_22
_atom_site_aniso_U_33
_atom_site_aniso_U_23
_atom_site_aniso_U_13
_atom_site_aniso_U_12
C1 0.042(4) 0.034(3) 0.029(4) -0.011(3) 0.011(3) -0.008(3)
C2 0.032(4) 0.044(4) 0.021(3) 0.012(3) 0.002(3) 0.005(3)
C3 0.026(4) 0.028(3) 0.038(4) 0.015(3) 0.006(3) -0.001(3)
C4 0.036(4) 0.031(3) 0.045(4) 0.010(3) 0.009(3) 0.007(3)
C5 0.026(3) 0.042(4) 0.040(4) -0.006(3) 0.004(3) 0.005(3)
C6 0.044(4) 0.044(4) 0.035(4) -0.010(3) 0.011(3) -0.014(3)
C7 0.038(4) 0.039(4) 0.034(4) 0.005(3) -0.002(3) -0.014(3)
C8 0.040(4) 0.046(4) 0.030(4) -0.012(3) 0.010(3) 0.008(3)
C9 0.029(4) 0.044(4) 0.049(4) 0.012(3) 0.015(3) 0.014(3)
C10 0.055(5) 0.042(4) 0.042(4) -0.008(3) 0.013(4) 0.002(3)
C11 0.051(5) 0.038(4) 0.034(4) 0.001(3) -0.006(3) -0.019(3)
C12 0.037(4) 0.044(4) 0.037(4) -0.010(3) 0.014(3) -0.007(3)
C13 0.041(4) 0.033(3) 0.023(3) 0.006(3) 0.005(3) -0.009(3)
C14 0.061(5) 0.048(4) 0.040(4) -0.011(3) 0.014(4) -0.018(4)
C15 0.045(4) 0.045(4) 0.039(4) 0.010(3) 0.002(3) -0.007(3)
C16 0.041(4) 0.034(4) 0.046(4) -0.003(3) 0.012(3) 0.003(3)
C17 0.037(4) 0.046(4) 0.035(4) -0.012(3) 0.007(3) -0.016(3)
C18 0.056(5) 0.034(4) 0.029(4) 0.012(3) 0.013(3) -0.013(3)
C19 0.055(5) 0.035(4) 0.047(4) -0.007(3) 0.014(4) 0.002(3)
C20 0.033(4) 0.041(4) 0.039(4) 0.003(3) 0.010(3) 0.000(3)
C21 0.046(4) 0.036(4) 0.039(4) 0.006(3) 0.018(3) 0.012(3)
C22 0.038(4) 0.042(4) 0.030(4) -0.011(3) 0.008(3) 0.009(3)
C23 0.031(4) 0.043(4) 0.036(4) 0.002(3) -0.004(3) 0.011(3)
C24 0.043(4) 0.033(3) 0.045(4) -0.015(3) 0.013(3) -0.002(3)
C25 0.039(4) 0.047(4) 0.035(4) 0.005(3) 0.005(3) 0.012(3)
C26 0.040(4) 0.041(4) 0.029(4) -0.008(3) -0.003(3) 0.013(3)
C27 0.056(5) 0.029(3) 0.042(4) -0.011(3) 0.017(4) 0.007(3)
C28 0.048(4) 0.030(3) 0.037(4) -0.012(3) 0.009(3) 0.004(3)
C29 0.042(4) 0.043(4) 0.032(4) 0.014(3) 0.001(3) 0.015(3)
C30 0.048(5) 0.046(4) 0.048(5) 0.014(3) 0.028(4) 0.007(3)
C31 0.039(4) 0.035(4) 0.061(5) 0.009(3) 0.015(4) 0.009(3)
C32 0.041(4) 0.042(4) 0.036(4) -0.008(3) 0.014(3) 0.012(3)
C33 0.042(4) 0.032(3) 0.043(4) 0.010(3) 0.011(3) 0.002(3)
C34 0.037(4) 0.043(4) 0.041(4) -0.010(3) 0.004(3) -0.003(3)
C35 0.032(4) 0.045(4) 0.030(4) 0.015(3) -0.012(3) 0.010(3)
C36 0.038(4) 0.041(4) 0.035(4) -0.022(3) 0.001(3) 0.005(3)
C37 0.032(4) 0.043(4) 0.024(3) 0.008(3) -0.003(3) 0.009(3)
C38 0.037(4) 0.030(3) 0.028(4) 0.010(3) -0.011(3) 0.006(3)
Mn1 0.0280(7) 0.0268(7) 0.0252(7) 0.0075(5) 0.0093(6) 0.0091(5)
Mn2 0.0262(5) 0.0259(5) 0.0282(5) -0.0078(4) 0.0072(4) -0.0083(4)
N1 0.035(3) 0.037(3) 0.032(3) 0.012(2) 0.009(3) -0.003(2)
N2 0.036(3) 0.046(4) 0.042(3) -0.006(3) 0.011(3) -0.004(3)
N3 0.039(4) 0.032(3) 0.033(3) 0.005(2) 0.005(3) 0.005(2)
N4 0.034(3) 0.035(3) 0.034(3) 0.008(2) 0.005(3) 0.011(2)
N5 0.038(3) 0.031(3) 0.044(3) 0.010(3) 0.010(3) 0.002(2)
N6 0.035(3) 0.044(3) 0.034(3) -0.006(3) 0.004(3) -0.017(3)
N7 0.048(4) 0.032(3) 0.048(4) -0.004(3) 0.009(3) -0.012(3)
N8 0.037(3) 0.034(3) 0.042(3) 0.013(2) 0.013(3) 0.010(3)
N9 0.037(3) 0.039(3) 0.035(3) -0.007(2) 0.003(3) -0.011(3)
N10 0.026(3) 0.026(3) 0.028(3) -0.008(2) 0.007(2) -0.008(2)
N11 0.041(3) 0.034(3) 0.020(3) 0.008(2) -0.005(2) 0.007(2)
N12 0.050(4) 0.033(3) 0.055(4) 0.011(3) 0.021(3) 0.012(3)
N13 0.031(3) 0.042(3) 0.029(3) -0.010(2) -0.012(3) 0.002(2)
O1W 0.040(3) 0.028(2) 0.034(3) 0.0000(19) 0.000(2) 0.0096(19)
O2W 0.040(3) 0.044(3) 0.033(3) 0.010(2) 0.011(2) 0.011(2)
O3W 0.034(3) 0.039(2) 0.030(2) -0.0066(19) 0.005(2) -0.0124(19)
O4W 0.069(4) 0.066(4) 0.051(4) 0.014(3) 0.008(3) 0.009(3)
O5W 0.067(4) 0.050(3) 0.076(4) 0.009(3) 0.017(3) 0.008(3)
O6W 0.050(13) 0.045(11) 0.047(12) -0.015(9) -0.013(10) 0.013(9)
O7W 0.065(15) 0.048(12) 0.043(12) 0.007(10) -0.012(11) -0.015(11)
O8W 0.062(14) 0.055(13) 0.058(14) 0.017(11) -0.006(11) 0.011(11)
O9W 0.031(10) 0.047(11) 0.047(12) 0.004(9) -0.014(9) -0.012(8)
O10W 0.072(11) 0.021(7) 0.108(13) 0.000 0.046(10) 0.000
O11W 0.053(13) 0.062(13) 0.045(12) 0.022(10) -0.007(10) 0.021(11)
W1 0.02625(16) 0.02618(15) 0.02604(16) -0.00777(10) 0.00816(11) -0.00801(10)

loop_
_atom_type_symbol
_atom_type_description
_atom_type_scat_dispersion_real
_atom_type_scat_dispersion_imag
_atom_type_scat_source
C C 0.0033 0.0016 'International Tables Vol C Tables 4.2.6.8 and 6.1.1.4'
H H 0.0000 0.0000 'International Tables Vol C Tables 4.2.6.8 and 6.1.1.4'
N N 0.0061 0.0033 'International Tables Vol C Tables 4.2.6.8 and 6.1.1.4'
O O 0.0106 0.0060 'International Tables Vol C Tables 4.2.6.8 and 6.1.1.4'
Mn Mn 0.3368 0.7283 'International Tables Vol C Tables 4.2.6.8 and 6.1.1.4'
W W -0.8490 6.8722 'International Tables Vol C Tables 4.2.6.8 and 6.1.1.4'

loop_
_geom_angle_atom_site_label_1
_geom_angle_atom_site_label_2
_geom_angle_atom_site_label_3
_geom_angle
_geom_angle_site_symmetry_1
_geom_angle_site_symmetry_3
N1 C1 W1 179.0(6) . .
N2 C2 W1 178.0(6) . .
N3 C3 W1 174.0(6) . .
N4 C4 W1 179.2(6) . .
N5 C5 W1 176.6(6) . .
N6 C6 W1 179.0(6) . .
N7 C7 W1 179.0(7) . .
N8 C8 W1 172.9(6) . .
N9 C9 C10 124.8(7) . .
N9 C9 H9 117.6 . .
C10 C9 H9 117.6 . .
C9 C10 C11 120.6(7) . .
C9 C10 H10 119.7 . .
C11 C10 H10 119.7 . .
C12 C11 C10 113.7(6) . .
C12 C11 C14 115.7(7) . .
C10 C11 C14 130.4(7) . .
C13 C12 C11 119.2(6) . .
C13 C12 H12 120.4 . .
C11 C12 H12 120.4 . .
C12 C13 N9 125.5(6) . .
C12 C13 H13 117.3 . .
N9 C13 H13 117.3 . .
C15 C14 C11 118.3(7) . .
C15 C14 H14 120.9 . .
C11 C14 H14 120.9 . .
C14 C15 C18 117.3(7) . .
C14 C15 H15 121.3 . .
C18 C15 H15 121.3 . .
N10 C16 C17 126.7(6) . .
N10 C16 H16 116.6 . .
C17 C16 H16 116.6 . .
C18 C17 C16 116.2(6) . .
C18 C17 H17 121.9 . .
C16 C17 H17 121.9 . .
C17 C18 C19 120.1(6) . .
C17 C18 C15 113.1(6) . .
C19 C18 C15 126.8(6) . .
C20 C19 C18 115.6(6) . .
C20 C19 H19 122.2 . .
C18 C19 H19 122.2 . .
C19 C20 N10 126.0(6) . .
C19 C20 H20 117.0 . .
N10 C20 H20 117.0 . .
N11 C21 C22 122.7(6) . .
N11 C21 H21 118.7 . .
C22 C21 H21 118.7 . .
C23 C22 C21 120.6(6) . .
C23 C22 H22 119.7 . .
C21 C22 H22 119.7 . .
C22 C23 C24 116.2(6) . .
C22 C23 C26 122.9(6) . .
C24 C23 C26 120.8(6) . .
C25 C24 C23 117.8(6) . .
C25 C24 H24 121.1 . .
C23 C24 H24 121.1 . .
N11 C25 C24 126.3(7) . .
N11 C25 H25 116.9 . .
C24 C25 H25 116.9 . .
C26 C26 C23 127.8(9) 7_566 .
C26 C26 H26 116.1 7_566 .
C23 C26 H26 116.1 . .
N12 C27 C28 122.6(6) . .
N12 C27 H27 118.7 . .
C28 C27 H27 118.7 . .
C29 C28 C27 118.6(6) . .
C29 C28 H28 120.7 . .
C27 C28 H28 120.7 . .
C28 C29 C30 120.5(6) . .
C28 C29 C32 121.9(6) . .
C30 C29 C32 117.5(6) . .
C29 C30 C31 114.5(6) . .
C29 C30 H30 122.7 . .
C31 C30 H30 122.7 . .
N12 C31 C30 127.5(7) . .
N12 C31 H31 116.3 . .
C30 C31 H31 116.3 . .
C33 C32 C29 125.7(7) . .
C33 C32 H32 117.1 . .
C29 C32 H32 117.1 . .
C32 C33 C36 127.5(6) . .
C32 C33 H33 116.2 . .
C36 C33 H33 116.2 . .
C35 C34 N13 123.9(7) . .
C35 C34 H34 118.1 . .
N13 C34 H34 118.1 . .
C34 C35 C36 118.2(7) . .
C34 C35 H35 120.9 . .
C36 C35 H35 120.9 . .
C37 C36 C35 119.4(6) . .
C37 C36 C33 120.1(6) . .
C35 C36 C33 120.4(6) . .
C36 C37 C38 117.2(6) . .
C36 C37 H37 121.4 . .
C38 C37 H37 121.4 . .
N13 C38 C37 122.0(6) . .
N13 C38 H38 119.0 . .
C37 C38 H38 119.0 . .
N4 Mn1 N4 179.997(2) . 5_576
N4 Mn1 O1W 90.11(18) . .
N4 Mn1 O1W 89.89(18) 5_576 .
N4 Mn1 O1W 89.89(18) . 5_576
N4 Mn1 O1W 90.11(18) 5_576 5_576
O1W Mn1 O1W 180.00(19) . 5_576
N4 Mn1 N11 87.49(19) . 5_576
N4 Mn1 N11 92.51(19) 5_576 5_576
O1W Mn1 N11 87.45(17) . 5_576
O1W Mn1 N11 92.54(17) 5_576 5_576
N4 Mn1 N11 92.51(19) . .
N4 Mn1 N11 87.49(19) 5_576 .
O1W Mn1 N11 92.54(17) . .
O1W Mn1 N11 87.46(17) 5_576 .
N11 Mn1 N11 179.997(2) 5_576 .
O2W Mn2 N1 92.61(18) . .
O2W Mn2 O3W 82.27(16) . .
N1 Mn2 O3W 172.73(18) . .
O2W Mn2 N10 91.79(18) . 3
N1 Mn2 N10 87.60(19) . 3
O3W Mn2 N10 87.40(17) . 3
O2W Mn2 N3 173.08(18) . 2
N1 Mn2 N3 94.31(19) . 2
O3W Mn2 N3 90.83(18) . 2
N10 Mn2 N3 88.38(19) 3 2
O2W Mn2 N9 89.53(19) . .
N1 Mn2 N9 95.8(2) . .
O3W Mn2 N9 89.37(18) . .
N10 Mn2 N9 176.3(2) 3 .
N3 Mn2 N9 89.9(2) 2 .
C1 N1 Mn2 170.9(5) . .
C3 N3 Mn2 168.2(5) . 2
C4 N4 Mn1 176.4(5) . .
C9 N9 C13 115.7(6) . .
C9 N9 Mn2 123.1(5) . .
C13 N9 Mn2 120.9(4) . .
C16 N10 C20 115.2(5) . .
C16 N10 Mn2 121.5(4) . 3_445
C20 N10 Mn2 123.2(4) . 3_445
C21 N11 C25 116.4(6) . .
C21 N11 Mn1 121.3(4) . .
C25 N11 Mn1 121.9(5) . .
C31 N12 C27 116.0(6) . .
C38 N13 C34 119.3(6) . .
Mn1 O1W H1X 109.4 . .
Mn1 O1W H1Y 109.6 . .
H1X O1W H1Y 109.5 . .
Mn2 O2W H2X 109.4 . .
Mn2 O2W H2Y 109.1 . .
H2X O2W H2Y 109.5 . .
Mn2 O3W H3X 109.5 . .
Mn2 O3W H3Y 109.3 . .
H3X O3W H3Y 109.5 . .
H4X O4W H4Y 109.5 . .
H5X O5W H5Y 109.5 . .
H6X O6W H6Y 109.5 . .
H7X O7W H7Y 109.5 . .
H8X O8W H8Y 109.5 . .
H9X O9W H9Y 109.5 . .
H10X O10W H10Y 109.5 . .
O11W O11W H11X 60.8 7_567 .
O11W O11W H11Y 77.6 7_567 .
H11X O11W H11Y 109.5 . .
C6 W1 C3 142.9(3) . .
C6 W1 C5 77.3(3) . .
C3 W1 C5 74.2(2) . .
C6 W1 C7 83.8(3) . .
C3 W1 C7 108.6(2) . .
C5 W1 C7 71.5(3) . .
C6 W1 C2 106.0(2) . .
C3 W1 C2 84.1(2) . .
C5 W1 C2 143.2(2) . .
C7 W1 C2 144.8(3) . .
C6 W1 C8 73.3(3) . .
C3 W1 C8 142.5(3) . .
C5 W1 C8 139.6(3) . .
C7 W1 C8 78.2(3) . .
C2 W1 C8 72.8(2) . .
C6 W1 C4 73.9(3) . .
C3 W1 C4 76.2(2) . .
C5 W1 C4 75.0(2) . .
C7 W1 C4 143.0(3) . .
C2 W1 C4 71.1(2) . .
C8 W1 C4 121.0(2) . .
C6 W1 C1 144.0(3) . .
C3 W1 C1 72.7(2) . .
C5 W1 C1 122.2(3) . .
C7 W1 C1 76.1(2) . .
C2 W1 C1 76.9(2) . .
C8 W1 C1 73.5(2) . .
C4 W1 C1 137.1(3) . .

loop_
_geom_bond_atom_site_label_1
_geom_bond_atom_site_label_2
_geom_bond_distance
_geom_bond_site_symmetry_2
C1 N1 1.132(8) .
C1 W1 2.189(6) .
C2 N2 1.149(8) .
C2 W1 2.174(7) .
C3 N3 1.146(8) .
C3 W1 2.155(7) .
C4 N4 1.128(8) .
C4 W1 2.184(7) .
C5 N5 1.173(8) .
C5 W1 2.157(6) .
C6 N6 1.182(8) .
C6 W1 2.152(7) .
C7 N7 1.157(8) .
C7 W1 2.162(7) .
C8 N8 1.135(8) .
C8 W1 2.184(7) .
C9 N9 1.305(8) .
C9 C10 1.360(9) .
C9 H9 0.9300 .
C10 C11 1.449(10) .
C10 H10 0.9300 .
C11 C12 1.444(9) .
C11 C14 1.489(9) .
C12 C13 1.345(8) .
C12 H12 0.9300 .
C13 N9 1.381(8) .
C13 H13 0.9300 .
C14 C15 1.377(10) .
C14 H14 0.9300 .
C15 C18 1.466(9) .
C15 H15 0.9300 .
C16 N10 1.320(8) .
C16 C17 1.371(9) .
C16 H16 0.9300 .
C17 C18 1.360(9) .
C17 H17 0.9300 .
C18 C19 1.460(10) .
C19 C20 1.332(9) .
C19 H19 0.9300 .
C20 N10 1.348(8) .
C20 H20 0.9300 .
C21 N11 1.298(8) .
C21 C22 1.418(9) .
C21 H21 0.9300 .
C22 C23 1.390(9) .
C22 H22 0.9300 .
C23 C24 1.403(9) .
C23 C26 1.463(8) .
C24 C25 1.378(9) .
C24 H24 0.9300 .
C25 N11 1.337(8) .
C25 H25 0.9300 .
C26 C26 1.256(12) 7_566
C26 H26 0.9300 .
C27 N12 1.372(9) .
C27 C28 1.456(9) .
C27 H27 0.9300 .
C28 C29 1.387(9) .
C28 H28 0.9300 .
C29 C30 1.407(9) .
C29 C32 1.429(8) .
C30 C31 1.476(9) .
C30 H30 0.9300 .
C31 N12 1.297(8) .
C31 H31 0.9300 .
C32 C33 1.356(9) .
C32 H32 0.9300 .
C33 C36 1.464(9) .
C33 H33 0.9300 .
C34 C35 1.341(9) .
C34 N13 1.357(8) .
C34 H34 0.9300 .
C35 C36 1.416(9) .
C35 H35 0.9300 .
C36 C37 1.374(9) .
C37 C38 1.454(8) .
C37 H37 0.9300 .
C38 N13 1.290(9) .
C38 H38 0.9300 .
Mn1 N4 2.209(6) .
Mn1 N4 2.209(6) 5_576
Mn1 O1W 2.211(4) .
Mn1 O1W 2.211(4) 5_576
Mn1 N11 2.241(5) 5_576
Mn1 N11 2.241(5) .
Mn2 O2W 2.163(4) .
Mn2 N1 2.225(6) .
Mn2 O3W 2.226(4) .
Mn2 N10 2.230(5) 3
Mn2 N3 2.237(6) 2
Mn2 N9 2.246(5) .
N3 Mn2 2.237(6) 2
N10 Mn2 2.230(5) 3_445
O1W H1X 0.9600 .
O1W H1Y 0.9599 .
O2W H2X 0.9601 .
O2W H2Y 0.9600 .
O3W H3X 0.9598 .
O3W H3Y 0.9601 .
O4W H4X 0.8501 .
O4W H4Y 0.8499 .
O5W H5X 0.8501 .
O5W H5Y 0.8501 .
O6W H6X 0.8501 .
O6W H6Y 0.8500 .
O7W H7X 0.8500 .
O7W H7Y 0.8500 .
O8W H8X 0.8500 .
O8W H8Y 0.8501 .
O9W H9X 0.8500 .
O9W H9Y 0.8499 .
O10W H10X 0.8500 .
O10W H10Y 0.8500 .
O11W O11W 1.47(4) 7_567
O11W H11X 0.8500 .
O11W H11Y 0.8501 .

loop_
_geom_torsion_atom_site_label_1
_geom_torsion_atom_site_label_2
_geom_torsion_atom_site_label_3
_geom_torsion_atom_site_label_4
_geom_torsion
_geom_torsion_site_symmetry_1
_geom_torsion_site_symmetry_4
N9 C9 C10 C11 9.3(11) . .
C9 C10 C11 C12 -6.2(10) . .
C9 C10 C11 C14 -179.9(7) . .
C10 C11 C12 C13 1.5(9) . .
C14 C11 C12 C13 176.2(6) . .
C11 C12 C13 N9 0.9(10) . .
C12 C11 C14 C15 -176.2(6) . .
C10 C11 C14 C15 -2.7(11) . .
C11 C14 C15 C18 176.1(6) . .
N10 C16 C17 C18 2.2(11) . .
C16 C17 C18 C19 -2.1(10) . .
C16 C17 C18 C15 175.7(6) . .
C14 C15 C18 C17 157.9(7) . .
C14 C15 C18 C19 -24.5(10) . .
C17 C18 C19 C20 2.7(10) . .
C15 C18 C19 C20 -174.7(7) . .
C18 C19 C20 N10 -3.4(11) . .
N11 C21 C22 C23 3.5(10) . .
C21 C22 C23 C24 0.3(9) . .
C21 C22 C23 C26 -176.5(6) . .
C22 C23 C24 C25 -3.1(9) . .
C26 C23 C24 C25 173.9(6) . .
C23 C24 C25 N11 2.6(11) . .
C22 C23 C26 C26 -0.9(13) . 7_566
C24 C23 C26 C26 -177.6(9) . 7_566
N12 C27 C28 C29 -3.3(10) . .
C27 C28 C29 C30 3.0(10) . .
C27 C28 C29 C32 -178.0(6) . .
C28 C29 C30 C31 -3.3(10) . .
C32 C29 C30 C31 177.6(6) . .
C29 C30 C31 N12 4.4(11) . .
C28 C29 C32 C33 -6.4(11) . .
C30 C29 C32 C33 172.6(7) . .
C29 C32 C33 C36 -178.2(7) . .
N13 C34 C35 C36 -1.6(10) . .
C34 C35 C36 C37 0.8(9) . .
C34 C35 C36 C33 -176.4(6) . .
C32 C33 C36 C37 -10.4(11) . .
C32 C33 C36 C35 166.8(7) . .
C35 C36 C37 C38 0.4(9) . .
C33 C36 C37 C38 177.6(6) . .
C36 C37 C38 N13 -1.0(9) . .
C10 C9 N9 C13 -6.5(10) . .
C10 C9 N9 Mn2 179.7(5) . .
C12 C13 N9 C9 1.3(10) . .
C12 C13 N9 Mn2 175.2(5) . .
O2W Mn2 N9 C9 -19.7(6) . .
N1 Mn2 N9 C9 -112.2(5) . .
O3W Mn2 N9 C9 62.6(5) . .
N3 Mn2 N9 C9 153.4(5) 2 .
O2W Mn2 N9 C13 166.9(5) . .
N1 Mn2 N9 C13 74.3(5) . .
O3W Mn2 N9 C13 -110.8(5) . .
N3 Mn2 N9 C13 -20.0(5) 2 .
C17 C16 N10 C20 -2.6(10) . .
C17 C16 N10 Mn2 -179.5(6) . 3_445
C19 C20 N10 C16 3.4(10) . .
C19 C20 N10 Mn2 -179.8(6) . 3_445
C22 C21 N11 C25 -4.1(9) . .
C22 C21 N11 Mn1 168.8(5) . .
C24 C25 N11 C21 1.1(10) . .
C24 C25 N11 Mn1 -171.8(5) . .
N4 Mn1 N11 C21 34.1(5) . .
N4 Mn1 N11 C21 -145.9(5) 5_576 .
O1W Mn1 N11 C21 124.3(5) . .
O1W Mn1 N11 C21 -55.7(5) 5_576 .
N4 Mn1 N11 C25 -153.4(5) . .
N4 Mn1 N11 C25 26.6(5) 5_576 .
O1W Mn1 N11 C25 -63.1(5) . .
O1W Mn1 N11 C25 116.9(5) 5_576 .
C30 C31 N12 C27 -4.6(11) . .
C28 C27 N12 C31 3.8(10) . .
C37 C38 N13 C34 0.4(9) . .
C35 C34 N13 C38 1.0(10) . .
